data_7027243
loop_
_publ_author_name
'Hern\'andez, Margarita L.'
'Barandika, M. Gotzone'
'Urtiaga, M. Karmele'
'Cort\'es, Roberto'
'Lezama, Luis'
'Arriortua, M. Isabel'
'Rojo, Te\'ofilo'

_publ_section_title
;
 Structural analysis and magnetic properties of the 1-D compounds
 [M(NCS)2bpa2] [M&#x2005;=&#x2005;Fe, Co, Ni and
 bpa&#x2005;=&#x2005;1,2-bis(4-pyridyl)ethane]
;
_journal_issue 9
_journal_name_full 'Journal of the Chemical Society, Dalton Transactions'
_journal_page_first 1401
_journal_paper_doi 10.1039/a900096h
_journal_year 1999
_chemical_formula_sum 'C13 H12 Fe0.5 N3 S'
_chemical_formula_weight 270.24
_chemical_name_systematic
; 
 ? 
;
_space_group_IT_number 15
_symmetry_space_group_name_Hall '-C 2yc'
_symmetry_space_group_name_H-M 'C 1 2/c 1'
_atom_sites_solution_hydrogens geom
_atom_sites_solution_primary direct
_atom_sites_solution_secondary difmap
_audit_creation_method SHELXL-97
_cell_angle_alpha 90.00(2)
_cell_angle_beta 110.23(3)
_cell_angle_gamma 90.00(3)
_cell_formula_units_Z 8
_cell_length_a 19.077(4)
_cell_length_b 9.995(3)
_cell_length_c 14.588(4)
_cell_measurement_temperature 293(2)
_cell_volume 2610.0(13)
_computing_cell_refinement 'Enraf-Nonius CAD-4'
_computing_data_collection 'Enraf-Nonius CAD-4'
_computing_data_reduction 'Xtal 3.2 (Hall, Flack & Stewart, 1992)'
_computing_structure_refinement 'SHELXL-93 (Sheldrick, 1993)'
_computing_structure_solution 'SHELXS-86 (Sheldrick, 1990)'
_diffrn_ambient_temperature 293(2)
_diffrn_measured_fraction_theta_full 0.940
_diffrn_measured_fraction_theta_max 0.940
_diffrn_measurement_device_type 'Enraf-Nonius CAD-4 diffractometer'
_diffrn_measurement_method \w-2\q
_diffrn_radiation_monochromator graphite
_diffrn_radiation_source 'fine-focus sealed tube'
_diffrn_radiation_type MoK\a
_diffrn_radiation_wavelength 0.71070
_diffrn_reflns_av_R_equivalents 0.0309
_diffrn_reflns_av_sigmaI/netI 0.0327
_diffrn_reflns_limit_h_max 27
_diffrn_reflns_limit_h_min -26
_diffrn_reflns_limit_k_max 14
_diffrn_reflns_limit_k_min -14
_diffrn_reflns_limit_l_max 0
_diffrn_reflns_limit_l_min -20
_diffrn_reflns_number 7943
_diffrn_reflns_theta_full 31.07
_diffrn_reflns_theta_max 31.07
_diffrn_reflns_theta_min 2.28
_diffrn_standards_decay_% 1
_diffrn_standards_interval_count 200
_diffrn_standards_number 2
_exptl_absorpt_coefficient_mu 0.764
_exptl_crystal_colour yelow
_exptl_crystal_density_diffrn 1.375
_exptl_crystal_F_000 1120
_refine_diff_density_max 0.504
_refine_diff_density_min -0.445
_refine_diff_density_rms 0.044
_refine_ls_extinction_method none
_refine_ls_goodness_of_fit_ref 1.062
_refine_ls_hydrogen_treatment mixed
_refine_ls_matrix_type full
_refine_ls_number_parameters 196
_refine_ls_number_reflns 3940
_refine_ls_number_restraints 0
_refine_ls_restrained_S_all 1.062
_refine_ls_R_factor_all 0.0520
_refine_ls_R_factor_gt 0.0355
_refine_ls_shift/su_max 0.041
_refine_ls_shift/su_mean 0.003
_refine_ls_structure_factor_coef Fsqd
_refine_ls_weighting_details 'calc w=1/[\s^2^(Fo^2^)+(0.0490P)^2^+1.2833P] where P=(Fo^2^+2Fc^2^)/3'
_refine_ls_weighting_scheme calc
_refine_ls_wR_factor_gt 0.0927
_refine_ls_wR_factor_ref 0.1066
_reflns_number_gt 3168
_reflns_number_total 3940
_reflns_threshold_expression >2sigma(I)
_cod_data_source_file 900096hsup1.cif
_cod_data_source_block ic9809270
_cod_original_cell_volume 2610.0(12)
_cod_original_formula_sum 'C13 H12 Fe0.50 N3 S'
_cod_database_code 7027243

loop_
_symmetry_equiv_pos_as_xyz
'x, y, z'
'-x, y, -z+1/2'
'x+1/2, y+1/2, z'
'-x+1/2, y+1/2, -z+1/2'
'-x, -y, -z'
'x, -y, z-1/2'
'-x+1/2, -y+1/2, -z'
'x+1/2, -y+1/2, z-1/2'

loop_
_atom_site_label
_atom_site_type_symbol
_atom_site_fract_x
_atom_site_fract_y
_atom_site_fract_z
_atom_site_U_iso_or_equiv
_atom_site_adp_type
_atom_site_occupancy
_atom_site_symmetry_multiplicity
_atom_site_calc_flag
_atom_site_refinement_flags
Fe Fe 0.0000 0.00426(3) 0.2500 0.03697(10) Uani 1 2 d S
N3 N 0.07840(9) -0.00325(15) 0.18139(13) 0.0501(4) Uani 1 1 d .
C13 C 0.13370(9) -0.03527(16) 0.17821(11) 0.0383(3) Uani 1 1 d .
S S 0.21114(3) -0.08092(7) 0.17501(4) 0.06385(16) Uani 1 1 d .
N1 N -0.06659(8) -0.15304(14) 0.15006(10) 0.0423(3) Uani 1 1 d .
C1 C -0.08765(10) -0.14204(18) 0.05326(13) 0.0469(4) Uani 1 1 d .
C2 C -0.13473(10) -0.22942(19) -0.00989(13) 0.0470(4) Uani 1 1 d .
C3 C -0.16274(8) -0.33669(16) 0.02561(12) 0.0399(3) Uani 1 1 d .
C4 C -0.14115(10) -0.34783(18) 0.12595(14) 0.0471(4) Uani 1 1 d .
C5 C -0.09393(11) -0.25618(18) 0.18473(13) 0.0475(4) Uani 1 1 d .
C6 C -0.21297(10) -0.43530(18) -0.04189(14) 0.0474(4) Uani 1 1 d .
C7 C -0.17176(11) -0.5469(2) -0.07291(14) 0.0496(4) Uani 1 1 d .
C8 C -0.12472(9) -0.7954(2) 0.13511(15) 0.0495(4) Uani 1 1 d .
C9 C -0.16143(10) -0.7011(2) 0.06855(15) 0.0522(4) Uani 1 1 d .
C10 C -0.13085(9) -0.64128(16) 0.00706(12) 0.0418(3) Uani 1 1 d .
C11 C -0.06126(11) -0.6792(2) 0.02009(18) 0.0600(5) Uani 1 1 d .
C12 C -0.02726(11) -0.7735(2) 0.08937(18) 0.0620(6) Uani 1 1 d .
N2 N -0.05750(7) -0.83391(14) 0.14696(11) 0.0428(3) Uani 1 1 d .
H1 H -0.0681(13) -0.067(3) 0.0306(17) 0.0622(18) Uiso 1 1 d .
H2 H -0.1494(12) -0.220(2) -0.0753(17) 0.0622(18) Uiso 1 1 d .
H4 H -0.1585(12) -0.414(2) 0.1552(17) 0.0622(18) Uiso 1 1 d .
H5 H -0.0778(12) -0.265(2) 0.2569(17) 0.0622(18) Uiso 1 1 d .
H61 H -0.2401(13) -0.389(2) -0.0954(17) 0.0622(18) Uiso 1 1 d .
H62 H -0.2438(14) -0.473(2) -0.0104(19) 0.0622(18) Uiso 1 1 d .
H71 H -0.1409(14) -0.508(2) -0.1022(19) 0.0622(18) Uiso 1 1 d .
H72 H -0.2047(13) -0.602(2) -0.1218(17) 0.0622(18) Uiso 1 1 d .
H8 H -0.1442(12) -0.833(3) 0.1786(17) 0.0622(18) Uiso 1 1 d .
H9 H -0.2057(13) -0.678(2) 0.0649(16) 0.0622(18) Uiso 1 1 d .
H11 H -0.0376(13) -0.643(2) -0.0196(17) 0.0622(18) Uiso 1 1 d .
H12 H 0.0220(13) -0.797(2) 0.1041(17) 0.0622(18) Uiso 1 1 d .

loop_
_atom_site_aniso_label
_atom_site_aniso_U_11
_atom_site_aniso_U_22
_atom_site_aniso_U_33
_atom_site_aniso_U_23
_atom_site_aniso_U_13
_atom_site_aniso_U_12
Fe 0.03558(15) 0.03319(16) 0.04581(18) 0.000 0.01875(12) 0.000
N3 0.0499(8) 0.0496(8) 0.0589(9) 0.0081(7) 0.0291(7) 0.0098(6)
C13 0.0435(7) 0.0365(7) 0.0381(7) -0.0009(6) 0.0181(6) 0.0004(6)
S 0.0441(2) 0.0815(4) 0.0719(3) -0.0060(3) 0.0276(2) 0.0085(2)
N1 0.0464(7) 0.0376(7) 0.0439(7) -0.0018(6) 0.0169(6) -0.0031(5)
C1 0.0559(9) 0.0419(8) 0.0474(9) 0.0033(7) 0.0235(8) -0.0033(7)
C2 0.0553(9) 0.0457(9) 0.0382(8) 0.0026(7) 0.0139(7) 0.0029(7)
C3 0.0370(7) 0.0344(7) 0.0466(8) -0.0014(6) 0.0121(6) 0.0073(6)
C4 0.0567(9) 0.0374(8) 0.0482(9) 0.0004(7) 0.0192(8) -0.0068(7)
C5 0.0608(10) 0.0401(8) 0.0410(8) 0.0011(7) 0.0167(7) -0.0054(7)
C6 0.0419(8) 0.0399(9) 0.0508(9) -0.0030(7) 0.0038(7) 0.0078(6)
C7 0.0563(10) 0.0431(8) 0.0429(9) -0.0059(7) 0.0089(8) 0.0094(8)
C8 0.0430(8) 0.0527(10) 0.0582(10) 0.0064(8) 0.0243(8) 0.0079(7)
C9 0.0402(8) 0.0593(11) 0.0595(10) 0.0053(9) 0.0202(8) 0.0129(8)
C10 0.0447(8) 0.0331(7) 0.0440(8) -0.0050(6) 0.0106(6) 0.0053(6)
C11 0.0516(10) 0.0573(11) 0.0789(13) 0.0249(10) 0.0327(10) 0.0115(8)
C12 0.0423(9) 0.0622(12) 0.0888(15) 0.0295(11) 0.0320(10) 0.0142(8)
N2 0.0373(6) 0.0375(7) 0.0551(8) 0.0043(6) 0.0179(6) 0.0032(5)

loop_
_atom_type_symbol
_atom_type_description
_atom_type_scat_dispersion_real
_atom_type_scat_dispersion_imag
_atom_type_scat_source
C C 0.0033 0.0016 'International Tables Vol C Tables 4.2.6.8 and 6.1.1.4'
H H 0.0000 0.0000 'International Tables Vol C Tables 4.2.6.8 and 6.1.1.4'
N N 0.0061 0.0033 'International Tables Vol C Tables 4.2.6.8 and 6.1.1.4'
S S 0.1246 0.1234 'International Tables Vol C Tables 4.2.6.8 and 6.1.1.4'
Fe Fe 0.3463 0.8444 'International Tables Vol C Tables 4.2.6.8 and 6.1.1.4'

loop_
_geom_angle_atom_site_label_1
_geom_angle_atom_site_label_2
_geom_angle_atom_site_label_3
_geom_angle
_geom_angle_site_symmetry_1
_geom_angle_site_symmetry_3
N3 Fe N3 175.84(9) 2 .
N3 Fe N1 90.10(7) 2 2
N3 Fe N1 86.95(6) . 2
N3 Fe N1 86.95(6) 2 .
N3 Fe N1 90.10(7) . .
N1 Fe N1 89.84(8) 2 .
N3 Fe N2 94.78(7) 2 1_565
N3 Fe N2 88.25(6) . 1_565
N1 Fe N2 174.86(5) 2 1_565
N1 Fe N2 91.99(6) . 1_565
N3 Fe N2 88.25(6) 2 2_565
N3 Fe N2 94.78(7) . 2_565
N1 Fe N2 91.99(6) 2 2_565
N1 Fe N2 174.87(5) . 2_565
N2 Fe N2 86.59(8) 1_565 2_565
C13 N3 Fe 151.69(15) . .
N3 C13 S 179.29(17) . .
C1 N1 C5 116.90(15) . .
C1 N1 Fe 122.13(12) . .
C5 N1 Fe 120.60(12) . .
N1 C1 C2 123.50(16) . .
N1 C1 H1 115.2(14) . .
C2 C1 H1 121.3(14) . .
C1 C2 C3 119.82(16) . .
C1 C2 H2 122.7(15) . .
C3 C2 H2 117.5(15) . .
C2 C3 C4 116.69(16) . .
C2 C3 C6 120.85(16) . .
C4 C3 C6 122.46(16) . .
C5 C4 C3 120.23(17) . .
C5 C4 H4 117.6(15) . .
C3 C4 H4 122.2(15) . .
N1 C5 C4 122.86(17) . .
N1 C5 H5 117.0(14) . .
C4 C5 H5 120.1(14) . .
C3 C6 C7 113.73(14) . .
C3 C6 H61 106.2(15) . .
C7 C6 H61 108.7(15) . .
C3 C6 H62 108.1(16) . .
C7 C6 H62 109.0(15) . .
H61 C6 H62 111(2) . .
C10 C7 C6 114.53(16) . .
C10 C7 H71 112.6(15) . .
C6 C7 H71 107.7(15) . .
C10 C7 H72 104.5(14) . .
C6 C7 H72 112.0(14) . .
H71 C7 H72 105(2) . .
N2 C8 C9 122.95(18) . .
N2 C8 H8 114.0(14) . .
C9 C8 H8 122.9(14) . .
C8 C9 C10 122.73(16) . .
C8 C9 H9 118.8(16) . .
C10 C9 H9 118.5(16) . .
C11 C10 C9 114.43(17) . .
C11 C10 C7 121.20(18) . .
C9 C10 C7 124.27(16) . .
C10 C11 C12 119.75(19) . .
C10 C11 H11 118.8(15) . .
C12 C11 H11 121.4(15) . .
N2 C12 C11 125.82(17) . .
N2 C12 H12 111.9(15) . .
C11 C12 H12 122.1(15) . .
C8 N2 C12 114.28(16) . .
C8 N2 Fe 122.84(13) . 1_545
C12 N2 Fe 122.81(12) . 1_545

loop_
_geom_bond_atom_site_label_1
_geom_bond_atom_site_label_2
_geom_bond_distance
_geom_bond_site_symmetry_2
Fe N3 2.0688(15) 2
Fe N3 2.0688(15) .
Fe N1 2.2204(16) 2
Fe N1 2.2205(16) .
Fe N2 2.2223(16) 1_565
Fe N2 2.2223(16) 2_565
N3 C13 1.118(2) .
C13 S 1.5623(16) .
N1 C1 1.332(2) .
N1 C5 1.331(2) .
C1 C2 1.359(3) .
C1 H1 0.95(3) .
C2 C3 1.377(3) .
C2 H2 0.90(2) .
C3 C4 1.381(3) .
C3 C6 1.485(2) .
C4 C5 1.361(3) .
C4 H4 0.91(2) .
C5 H5 0.99(2) .
C6 C7 1.521(3) .
C6 H61 0.90(2) .
C6 H62 0.94(3) .
C7 C10 1.493(3) .
C7 H71 0.92(3) .
C7 H72 0.95(2) .
C8 N2 1.292(2) .
C8 C9 1.361(3) .
C8 H8 0.92(2) .
C9 C10 1.365(3) .
C9 H9 0.86(2) .
C10 C11 1.330(2) .
C11 C12 1.370(3) .
C11 H11 0.92(2) .
C12 N2 1.318(2) .
C12 H12 0.92(2) .
N2 Fe 2.2223(16) 1_545

loop_
_geom_hbond_atom_site_label_D
_geom_hbond_atom_site_label_H
_geom_hbond_atom_site_label_A
_geom_hbond_distance_DH
_geom_hbond_distance_HA
_geom_hbond_distance_DA
_geom_hbond_angle_DHA
_geom_hbond_site_symmetry_A
C9 H9 S 0.86(2) 2.79(2) 3.518(2) 143.1(19) 3_445

loop_
_geom_torsion_atom_site_label_1
_geom_torsion_atom_site_label_2
_geom_torsion_atom_site_label_3
_geom_torsion_atom_site_label_4
_geom_torsion
_geom_torsion_site_symmetry_1
_geom_torsion_site_symmetry_4
N3 Fe N3 C13 -57.6(3) 2 .
N1 Fe N3 C13 -12.6(3) 2 .
N1 Fe N3 C13 -102.5(3) . .
N2 Fe N3 C13 165.6(3) 1_565 .
N2 Fe N3 C13 79.1(3) 2_565 .
Fe N3 C13 S 2(16) . .
N3 Fe N1 C1 129.74(14) 2 .
N3 Fe N1 C1 -53.20(14) . .
N1 Fe N1 C1 -140.15(15) 2 .
N2 Fe N1 C1 35.05(14) 1_565 .
N2 Fe N1 C1 108.9(6) 2_565 .
N3 Fe N1 C5 -43.01(14) 2 .
N3 Fe N1 C5 134.05(14) . .
N1 Fe N1 C5 47.10(12) 2 .
N2 Fe N1 C5 -137.70(14) 1_565 .
N2 Fe N1 C5 -63.8(6) 2_565 .
C5 N1 C1 C2 0.1(3) . .
Fe N1 C1 C2 -172.93(14) . .
N1 C1 C2 C3 -0.5(3) . .
C1 C2 C3 C4 0.7(2) . .
C1 C2 C3 C6 -178.64(16) . .
C2 C3 C4 C5 -0.5(3) . .
C6 C3 C4 C5 178.80(16) . .
C1 N1 C5 C4 0.1(3) . .
Fe N1 C5 C4 173.23(14) . .
C3 C4 C5 N1 0.1(3) . .
C2 C3 C6 C7 86.0(2) . .
C4 C3 C6 C7 -93.3(2) . .
C3 C6 C7 C10 68.2(2) . .
N2 C8 C9 C10 1.5(3) . .
C8 C9 C10 C11 -2.4(3) . .
C8 C9 C10 C7 174.14(19) . .
C6 C7 C10 C11 -134.5(2) . .
C6 C7 C10 C9 49.3(3) . .
C9 C10 C11 C12 1.5(3) . .
C7 C10 C11 C12 -175.1(2) . .
C10 C11 C12 N2 0.3(4) . .
C9 C8 N2 C12 0.3(3) . .
C9 C8 N2 Fe -176.58(15) . 1_545
C11 C12 N2 C8 -1.2(4) . .
C11 C12 N2 Fe 175.7(2) . 1_545
